data_2011035
loop_
_publ_author_name
'Schulze-Matth\"ai, Kerstin'
'Bendig, J\"urgen'
'Neubauer, Petra'
'Ziemer, Burkhard'

_publ_section_title
;
 Dimethylphenylsulfonium trifluoromethanesulfonate and
 methyldiphenylsulfonium trifluoromethanesulfonate
;
_journal_issue 6
_journal_name_full 'Acta Crystallographica Section C'
_journal_page_first e257
_journal_page_last e258
_journal_paper_doi 10.1107/S0108270100006077
_journal_volume 56
_journal_year 2000
_chemical_formula_iupac 'C8 H11 S 1+, C F3 S O3 1-'
_chemical_formula_moiety 'C8 H11 S 1+, F3 C S O3 1-'
_chemical_formula_sum 'C9 H11 F3 O3 S2'
_chemical_formula_weight 288.30
_chemical_melting_point 381.0(10)
_chemical_name_systematic
;
Dimethylphenylsulfonium trifluormethansulfonate
;
_space_group_IT_number 14
_symmetry_cell_setting monoclinic
_symmetry_space_group_name_Hall '-P 2ybc'
_symmetry_space_group_name_H-M 'P 1 21/c 1'
_audit_creation_method SHELXL-97
_cell_angle_alpha 90.00
_cell_angle_beta 108.205(18)
_cell_angle_gamma 90.00
_cell_formula_units_Z 4
_cell_length_a 13.659(2)
_cell_length_b 10.045(2)
_cell_length_c 9.4366(16)
_cell_measurement_reflns_used 2000
_cell_measurement_temperature 180(2)
_cell_measurement_theta_max 25.0
_cell_measurement_theta_min 2.5
_cell_volume 1229.9(4)
_computing_cell_refinement IPDS-2.87
_computing_data_collection 'IPDS-2.87 (Stoe & Cie, 1997)'
_computing_data_reduction IPDS-2.87
_computing_molecular_graphics 'XSTEP-2.18 (Stoe, 1997)'
_computing_publication_material SHELXL97
_computing_structure_refinement 'SHELXL97 (Sheldrick, 1997)'
_computing_structure_solution 'SHELXS97 (Sheldrick, 1990)'
_diffrn_ambient_temperature 180(2)
_diffrn_detector_area_resol_mean 6.667
_diffrn_measured_fraction_theta_full .969
_diffrn_measured_fraction_theta_max .969
_diffrn_measurement_device 'Stoe IPDS'
_diffrn_measurement_method '\f-rotation, \f-incr. = 1.6\%, 138 exposures'
_diffrn_radiation_monochromator 'planar graphite'
_diffrn_radiation_source 'fine-focus sealed X-ray tube'
_diffrn_radiation_type MoK\a
_diffrn_radiation_wavelength .71073
_diffrn_reflns_av_R_equivalents .072
_diffrn_reflns_av_sigmaI/netI .0468
_diffrn_reflns_limit_h_max 16
_diffrn_reflns_limit_h_min -16
_diffrn_reflns_limit_k_max 12
_diffrn_reflns_limit_k_min -12
_diffrn_reflns_limit_l_max 11
_diffrn_reflns_limit_l_min -11
_diffrn_reflns_number 7424
_diffrn_reflns_theta_full 25.50
_diffrn_reflns_theta_max 25.50
_diffrn_reflns_theta_min 2.56
_diffrn_standards_decay_% 0
_exptl_absorpt_coefficient_mu .464
_exptl_absorpt_correction_T_max .836
_exptl_absorpt_correction_T_min .697
_exptl_absorpt_correction_type 'refdelf (ABSCOR; Stoe & Cie, 1997)'
_exptl_absorpt_process_details
;
see publ_section_exptl_prep
;
_exptl_crystal_colour colorless
_exptl_crystal_density_diffrn 1.557
_exptl_crystal_density_meas ?
_exptl_crystal_density_method none
_exptl_crystal_description block
_exptl_crystal_F_000 592
_exptl_crystal_size_max .84
_exptl_crystal_size_mid .60
_exptl_crystal_size_min .40
_refine_diff_density_max .887
_refine_diff_density_min -.440
_refine_ls_extinction_method none
_refine_ls_goodness_of_fit_ref 1.056
_refine_ls_hydrogen_treatment noref
_refine_ls_matrix_type full
_refine_ls_number_parameters 156
_refine_ls_number_reflns 2221
_refine_ls_number_restraints 0
_refine_ls_restrained_S_all 1.056
_refine_ls_R_factor_all .049
_refine_ls_R_factor_gt .044
_refine_ls_shift/su_max .007
_refine_ls_shift/su_mean .001
_refine_ls_structure_factor_coef Fsqd
_refine_ls_weighting_details 'calc w = 1/[\s^2^(Fo^2^)+(0.0703P)^2^+0.7631P] where P = (Fo^2^+2Fc^2^)/3'
_refine_ls_weighting_scheme calc
_refine_ls_wR_factor_ref .125
_reflns_number_gt 1975
_reflns_number_total 2221
_reflns_threshold_expression I>2\s(I)
_cod_data_source_file qa0284.cif
_cod_data_source_block I
_cod_depositor_comments
;
The following automatic conversions were performed:
'_symmetry_cell_setting' value 'Monoclinic' changed to 'monoclinic'
according to '/home/saulius/struct/CIF-dictionaries/cif_core.dic'
dictionary named 'cif_core.dic' version 2.4.1 from 2010-06-29.

Automatic conversion script
Id: cif_fix_enum 1527 2010-12-29 10:47:43Z saulius 

The following automatic conversions were performed:

'_symmetry_cell_setting' value 'Monoclinic' changed to 'monoclinic'
according to /home/saulius/struct/CIF-dictionaries/cif_core.dic
dictionary named 'cif_core.dic' version 2.4.1 from 2010-06-29.

Automatic conversion script
Id: cif_fix_values 1715 2011-07-08 13:25:40Z adriana 

The following automatic conversions were performed:

'_exptl_crystal_density_meas' value 'not measured' was changed to '?'
- the value is perceived as not measured.

Automatic conversion script
Id: cif_fix_values 3008 2015-01-20 13:52:24Z robertas 
;
_cod_original_sg_symbol_H-M 'P 21/c'
_cod_database_code 2011035
_cod_database_fobs_code 2011035

loop_
_symmetry_equiv_pos_as_xyz
'x, y, z'
'-x, y+1/2, -z+1/2'
'-x, -y, -z'
'x, -y-1/2, z-1/2'

loop_
_atom_site_label
_atom_site_fract_x
_atom_site_fract_y
_atom_site_fract_z
_atom_site_U_iso_or_equiv
_atom_site_adp_type
_atom_site_calc_flag
_atom_site_refinement_flags
_atom_site_occupancy
_atom_site_disorder_assembly
_atom_site_disorder_group
_atom_site_type_symbol
C1 .92645(19) .6737(2) .3857(3) .0316(5) Uani d . 1 . . C
H1A .9081 .7666 .3965 .038 Uiso calc R 1 . . H
H1B 1.0015 .6660 .4105 .038 Uiso calc R 1 . . H
H1C .9026 .6175 .4532 .038 Uiso calc R 1 . . H
C2 .89535(19) .4467(2) .2122(3) .0333(6) Uani d . 1 . . C
H2A .8624 .4038 .1157 .040 Uiso calc R 1 . . H
H2B .8692 .4070 .2881 .040 Uiso calc R 1 . . H
H2C .9701 .4339 .2406 .040 Uiso calc R 1 . . H
C3 .73214(17) .6237(2) .1755(3) .0249(5) Uani d . 1 . . C
C4 .69032(19) .5554(3) .2692(3) .0339(6) Uani d . 1 . . C
H4 .7331 .5064 .3514 .041 Uiso calc R 1 . . H
C5 .5841(2) .5597(3) .2409(3) .0413(6) Uani d . 1 . . C
H5 .5539 .5121 .3036 .050 Uiso calc R 1 . . H
C6 .5227(2) .6318(3) .1235(3) .0459(7) Uani d . 1 . . C
H6 .4504 .6347 .1060 .055 Uiso calc R 1 . . H
C7 .5656(2) .7000(3) .0309(4) .0503(8) Uani d . 1 . . C
H7 .5226 .7496 -.0506 .060 Uiso calc R 1 . . H
C8 .6715(2) .6966(3) .0564(3) .0390(6) Uani d . 1 . . C
H8 .7015 .7436 -.0071 .047 Uiso calc R 1 . . H
C9 1.2917(2) .6302(3) .3395(3) .0372(6) Uani d . 1 . . C
S1 .86672(4) .62105(5) .19766(6) .02348(19) Uani d . 1 . . S
S2 1.17383(4) .54367(6) .24099(7) .0291(2) Uani d . 1 . . S
O1 1.09978(14) .64693(18) .1844(2) .0445(5) Uani d . 1 . . O
O2 1.15595(16) .4583(2) .3507(3) .0513(6) Uani d . 1 . . O
O3 1.2031(2) .4723(2) .1290(3) .0587(6) Uani d . 1 . . O
F1 1.31857(14) .71878(19) .2566(2) .0609(5) Uani d . 1 . . F
F2 1.28002(17) .6974(2) .4558(2) .0675(6) Uani d . 1 . . F
F3 1.37012(13) .54818(18) .3958(2) .0579(5) Uani d . 1 . . F

loop_
_atom_site_aniso_label
_atom_site_aniso_U_11
_atom_site_aniso_U_22
_atom_site_aniso_U_33
_atom_site_aniso_U_12
_atom_site_aniso_U_13
_atom_site_aniso_U_23
C1 .0329(13) .0348(12) .0249(12) -.0043(10) .0056(11) -.0002(9)
C2 .0283(12) .0234(11) .0456(16) .0042(9) .0076(12) .0010(10)
C3 .0228(11) .0252(11) .0260(12) .0026(8) .0066(10) -.0014(8)
C4 .0271(12) .0454(14) .0285(13) .0022(10) .0075(11) .0057(10)
C5 .0311(14) .0580(17) .0383(15) -.0021(12) .0158(12) -.0004(12)
C6 .0240(13) .0629(19) .0495(18) .0078(12) .0097(13) -.0065(13)
C7 .0317(14) .0634(19) .0496(18) .0153(13) .0039(14) .0177(14)
C8 .0343(13) .0407(14) .0409(15) .0095(11) .0101(12) .0129(11)
C9 .0312(13) .0398(14) .0390(15) -.0064(10) .0089(12) .0065(11)
S1 .0238(3) .0231(3) .0235(3) .00190(19) .0072(3) .00317(19)
S2 .0254(3) .0282(3) .0311(4) -.0033(2) .0052(3) .0012(2)
O1 .0313(10) .0383(10) .0567(13) .0041(8) .0032(10) .0047(9)
O2 .0387(11) .0595(13) .0543(13) -.0132(9) .0126(10) .0224(10)
O3 .0710(16) .0591(14) .0456(13) .0030(11) .0178(12) -.0221(10)
F1 .0501(10) .0628(11) .0685(13) -.0231(8) .0167(10) .0218(9)
F2 .0778(14) .0722(13) .0455(11) -.0150(11) .0090(10) -.0285(9)
F3 .0270(8) .0632(12) .0731(14) .0012(7) .0008(9) .0169(9)

loop_
_atom_type_symbol
_atom_type_description
_atom_type_scat_dispersion_real
_atom_type_scat_dispersion_imag
_atom_type_scat_source
C C .0033 .0016 'International Tables Vol C Tables 4.2.6.8 and 6.1.1.4'
H H .0000 .0000 'International Tables Vol C Tables 4.2.6.8 and 6.1.1.4'
S S .1246 .1234 'International Tables Vol C Tables 4.2.6.8 and 6.1.1.4'
O O .0106 .0060 'International Tables Vol C Tables 4.2.6.8 and 6.1.1.4'
F F .0171 .0103 'International Tables Vol C Tables 4.2.6.8 and 6.1.1.4'

loop_
_geom_angle_atom_site_label_1
_geom_angle_atom_site_label_2
_geom_angle_atom_site_label_3
_geom_angle
C4 C3 C8 121.6(2)
C4 C3 S1 122.46(19)
C8 C3 S1 115.91(18)
C3 C4 C5 118.6(2)
C6 C5 C4 120.7(3)
C5 C6 C7 120.2(3)
C6 C7 C8 120.3(3)
C3 C8 C7 118.7(2)
F1 C9 F3 108.7(2)
F1 C9 F2 105.9(2)
F3 C9 F2 105.8(2)
F1 C9 S2 112.9(2)
F3 C9 S2 112.65(18)
F2 C9 S2 110.35(19)
C3 S1 C1 104.25(11)
C3 S1 C2 102.48(11)
C1 S1 C2 101.11(12)
O2 S2 O1 116.51(13)
O2 S2 O3 112.70(15)
O1 S2 O3 114.52(14)
O2 S2 C9 104.08(13)
O1 S2 C9 104.78(12)
O3 S2 C9 102.15(14)

loop_
_geom_bond_atom_site_label_1
_geom_bond_atom_site_label_2
_geom_bond_site_symmetry_2
_geom_bond_distance
_geom_bond_publ_flag
C1 S1 . 1.786(2) ?
C2 S1 . 1.790(2) ?
C3 C4 . 1.376(3) ?
C3 C8 . 1.380(3) ?
C3 S1 . 1.784(2) ?
C4 C5 . 1.392(4) ?
C5 C6 . 1.368(4) ?
C6 C7 . 1.377(4) ?
C7 C8 . 1.392(4) ?
C9 F1 . 1.310(3) ?
C9 F3 . 1.324(3) ?
C9 F2 . 1.339(3) ?
C9 S2 . 1.810(3) ?
S2 O2 . 1.423(2) ?
S2 O1 . 1.4306(19) ?
S2 O3 . 1.433(2) ?

loop_
_geom_torsion_atom_site_label_1
_geom_torsion_atom_site_label_2
_geom_torsion_atom_site_label_3
_geom_torsion_atom_site_label_4
_geom_torsion
C8 C3 C4 C5 .7(4)
S1 C3 C4 C5 -178.0(2)
C3 C4 C5 C6 -.9(4)
C4 C5 C6 C7 .7(5)
C5 C6 C7 C8 -.3(5)
C4 C3 C8 C7 -.3(4)
S1 C3 C8 C7 178.5(2)
C6 C7 C8 C3 .1(5)
C4 C3 S1 C1 -54.9(2)
C8 C3 S1 C1 126.3(2)
C4 C3 S1 C2 50.1(2)
C8 C3 S1 C2 -128.6(2)
F1 C9 S2 O2 -177.3(2)
F3 C9 S2 O2 59.1(2)
F2 C9 S2 O2 -59.0(2)
F1 C9 S2 O1 -54.5(2)
F3 C9 S2 O1 -178.07(19)
F2 C9 S2 O1 63.9(2)
F1 C9 S2 O3 65.2(2)
F3 C9 S2 O3 -58.3(2)
F2 C9 S2 O3 -176.4(2)

loop_
_cod_related_entry_id
_cod_related_entry_database
_cod_related_entry_code
1 ChemSpider 10617963
